data_4106878
loop_
_publ_author_name
'Xue Xu'
'Hongjian Lu'
'Joshua V. Ruppel'
'Xin Cui'
'Silke Lopez de Mesa'
'Lukasz Wojtas'
'X. Peter Zhang'

_publ_section_title
;
 Highly Asymmetric Intramolecular Cyclopropanation of Acceptor-Substituted
 Diazoacetates by Co(II)-Based Metalloradical Catalysis: Iterative
 Approach for Development of New-Generation Catalysts
;
_journal_name_full 'Journal of the American Chemical Society'
_journal_page_first 15292
_journal_page_last 15295
_journal_paper_doi 10.1021/ja2062506
_journal_volume 133
_journal_year 2011
_chemical_absolute_configuration ad
_chemical_formula_moiety 'C14 H11 N O2'
_chemical_formula_sum 'C14 H11 N O2'
_chemical_formula_weight 225.24
_chemical_name_systematic
;
 ?
;
_space_group_IT_number 19
_symmetry_cell_setting orthorhombic
_symmetry_space_group_name_Hall 'P 2ac 2ab'
_symmetry_space_group_name_H-M 'P 21 21 21'
_atom_sites_solution_hydrogens geom
_atom_sites_solution_primary direct
_atom_sites_solution_secondary difmap
_audit_creation_method SHELXL-97
_cell_angle_alpha 90.00
_cell_angle_beta 90.00
_cell_angle_gamma 90.00
_cell_formula_units_Z 4
_cell_length_a 5.8667(2)
_cell_length_b 8.8242(2)
_cell_length_c 21.4253(5)
_cell_measurement_reflns_used 5202
_cell_measurement_temperature 100(2)
_cell_measurement_theta_max 66.96
_cell_measurement_theta_min 4.11
_cell_volume 1109.16(5)
_computing_cell_refinement 'APEX2 (Bruker, 2010); SAINT (Bruker, 2009)'
_computing_data_collection 'APEX2 (Bruker, 2010)'
_computing_data_reduction 'SAINT (Bruker, 2009);XPREP(Sheldrick,2008)'
_computing_publication_material 'APEX2 (Bruker, 2010)'
_computing_structure_refinement 'SHELXL-97 (Sheldrick, 2008)'
_computing_structure_solution 'SHELXS-97 (Sheldrick, 2008)'
_diffrn_ambient_temperature 100(2)
_diffrn_measured_fraction_theta_full 0.991
_diffrn_measured_fraction_theta_max 0.991
_diffrn_measurement_device_type 'BRUKER SMART APEXII CCD'
_diffrn_measurement_method 'omega scans'
_diffrn_radiation_monochromator graphite
_diffrn_radiation_source 'fine-focus sealed tube'
_diffrn_radiation_type CuK\a
_diffrn_radiation_wavelength 1.54178
_diffrn_reflns_av_R_equivalents 0.0277
_diffrn_reflns_av_sigmaI/netI 0.0187
_diffrn_reflns_limit_h_max 6
_diffrn_reflns_limit_h_min -6
_diffrn_reflns_limit_k_max 10
_diffrn_reflns_limit_k_min -10
_diffrn_reflns_limit_l_max 24
_diffrn_reflns_limit_l_min -24
_diffrn_reflns_number 9561
_diffrn_reflns_theta_full 67.56
_diffrn_reflns_theta_max 67.56
_diffrn_reflns_theta_min 4.13
_exptl_absorpt_coefficient_mu 0.738
_exptl_absorpt_correction_T_max 0.9854
_exptl_absorpt_correction_T_min 0.8664
_exptl_absorpt_correction_type multi-scan
_exptl_absorpt_process_details 'SADABS; (Sheldrick, 2003)'
_exptl_crystal_colour colorless
_exptl_crystal_density_diffrn 1.349
_exptl_crystal_description needle
_exptl_crystal_F_000 472
_exptl_crystal_size_max 0.20
_exptl_crystal_size_mid 0.03
_exptl_crystal_size_min 0.02
_refine_diff_density_max 0.199
_refine_diff_density_min -0.153
_refine_diff_density_rms 0.038
_refine_ls_abs_structure_details 'Flack H D (1983), Acta Cryst. A39, 876-881'
_refine_ls_abs_structure_Flack -0.2(3)
_refine_ls_extinction_method none
_refine_ls_goodness_of_fit_ref 1.026
_refine_ls_hydrogen_treatment constr
_refine_ls_matrix_type full
_refine_ls_number_parameters 154
_refine_ls_number_reflns 1972
_refine_ls_number_restraints 0
_refine_ls_restrained_S_all 1.026
_refine_ls_R_factor_all 0.0336
_refine_ls_R_factor_gt 0.0328
_refine_ls_shift/su_max 0.001
_refine_ls_shift/su_mean 0.000
_refine_ls_structure_factor_coef Fsqd
_refine_ls_weighting_details 'calc w=1/[\s^2^(Fo^2^)+(0.0558P)^2^+0.2704P] where P=(Fo^2^+2Fc^2^)/3'
_refine_ls_weighting_scheme calc
_refine_ls_wR_factor_gt 0.0886
_refine_ls_wR_factor_ref 0.0892
_reflns_number_gt 1925
_reflns_number_total 1972
_reflns_threshold_expression >2sigma(I)
_cod_data_source_file ja2062506_si_004.cif
_cod_data_source_block 2n
_cod_original_cell_volume 1109.17(5)
_cod_database_code 4106878

loop_
_symmetry_equiv_pos_as_xyz
'x, y, z'
'x+1/2, -y+1/2, -z'
'-x, y+1/2, -z+1/2'
'-x+1/2, -y, z+1/2'

loop_
_atom_site_label
_atom_site_type_symbol
_atom_site_fract_x
_atom_site_fract_y
_atom_site_fract_z
_atom_site_U_iso_or_equiv
_atom_site_adp_type
_atom_site_occupancy
_atom_site_symmetry_multiplicity
_atom_site_calc_flag
_atom_site_refinement_flags
O1 O 0.3658(2) 0.56360(13) 1.06092(5) 0.0314(3) Uani 1 1 d .
O2 O 0.0199(2) 0.61463(13) 1.02200(5) 0.0294(3) Uani 1 1 d .
N1 N 0.5270(3) 0.24618(17) 0.94684(7) 0.0334(4) Uani 1 1 d .
C1 C 0.4043(3) 0.34642(18) 0.95159(8) 0.0252(4) Uani 1 1 d .
C2 C 0.2573(3) 0.47540(17) 0.95801(7) 0.0230(4) Uani 1 1 d .
C3 C 0.2323(3) 0.59359(18) 0.90407(7) 0.0243(3) Uani 1 1 d .
H3 H 0.2228 0.7015 0.9181 0.029 Uiso 1 1 calc R
C4 C 0.3657(3) 0.56970(18) 0.84666(7) 0.0251(4) Uani 1 1 d .
H4 H 0.3386 0.4823 0.8219 0.030 Uiso 1 1 calc R
C5 C 0.5234(3) 0.66894(19) 0.82919(7) 0.0252(3) Uani 1 1 d .
H5 H 0.5422 0.7548 0.8554 0.030 Uiso 1 1 calc R
C6 C 0.6726(3) 0.66181(19) 0.77402(7) 0.0248(4) Uani 1 1 d .
C7 C 0.8740(3) 0.7454(2) 0.77420(8) 0.0278(4) Uani 1 1 d .
H7 H 0.9086 0.8080 0.8090 0.033 Uiso 1 1 calc R
C8 C 1.0245(3) 0.7388(2) 0.72452(8) 0.0306(4) Uani 1 1 d .
H8 H 1.1620 0.7956 0.7257 0.037 Uiso 1 1 calc R
C9 C 0.9749(3) 0.6495(2) 0.67314(8) 0.0311(4) Uani 1 1 d .
H9 H 1.0787 0.6437 0.6392 0.037 Uiso 1 1 calc R
C10 C 0.2295(3) 0.54947(17) 1.01981(8) 0.0256(3) Uani 1 1 d .
C11 C -0.1232(3) 0.5626(2) 0.97069(8) 0.0301(4) Uani 1 1 d .
H11A H -0.2106 0.6481 0.9528 0.036 Uiso 1 1 calc R
H11B H -0.2318 0.4845 0.9854 0.036 Uiso 1 1 calc R
C12 C 0.0357(3) 0.49743(19) 0.92298(8) 0.0254(4) Uani 1 1 d .
H12 H -0.0198 0.4162 0.8942 0.030 Uiso 1 1 calc R
C13 C 0.6215(3) 0.57390(19) 0.72165(8) 0.0286(4) Uani 1 1 d .
H13 H 0.4834 0.5178 0.7203 0.034 Uiso 1 1 calc R
C14 C 0.7715(3) 0.56815(19) 0.67165(8) 0.0312(4) Uani 1 1 d .
H14 H 0.7352 0.5083 0.6361 0.037 Uiso 1 1 calc R

loop_
_atom_site_aniso_label
_atom_site_aniso_U_11
_atom_site_aniso_U_22
_atom_site_aniso_U_33
_atom_site_aniso_U_23
_atom_site_aniso_U_13
_atom_site_aniso_U_12
O1 0.0368(7) 0.0308(6) 0.0266(6) 0.0022(5) -0.0070(5) -0.0040(6)
O2 0.0303(6) 0.0281(6) 0.0297(6) -0.0044(5) 0.0009(5) -0.0003(5)
N1 0.0328(8) 0.0281(7) 0.0392(8) 0.0012(7) -0.0072(7) 0.0032(7)
C1 0.0270(9) 0.0226(8) 0.0260(8) 0.0005(6) -0.0030(7) -0.0036(7)
C2 0.0212(8) 0.0217(8) 0.0262(8) 0.0013(6) -0.0022(7) -0.0010(7)
C3 0.0268(8) 0.0224(8) 0.0235(8) 0.0011(6) -0.0037(7) 0.0029(7)
C4 0.0306(9) 0.0227(8) 0.0220(8) -0.0004(6) -0.0044(7) 0.0040(7)
C5 0.0289(9) 0.0241(8) 0.0225(7) -0.0005(6) -0.0045(7) 0.0034(7)
C6 0.0279(9) 0.0230(8) 0.0235(8) 0.0033(6) -0.0034(6) 0.0060(6)
C7 0.0316(9) 0.0274(8) 0.0244(8) 0.0008(7) -0.0053(7) 0.0017(7)
C8 0.0278(9) 0.0305(8) 0.0334(9) 0.0049(7) -0.0003(7) 0.0000(7)
C9 0.0339(9) 0.0274(8) 0.0319(9) 0.0028(7) 0.0054(7) 0.0056(8)
C10 0.0304(9) 0.0194(7) 0.0270(8) 0.0039(6) 0.0009(7) -0.0030(7)
C11 0.0263(9) 0.0276(8) 0.0364(10) -0.0043(7) -0.0026(7) 0.0013(8)
C12 0.0233(8) 0.0250(7) 0.0280(8) -0.0024(6) -0.0040(7) 0.0015(7)
C13 0.0300(9) 0.0270(8) 0.0287(9) 0.0001(7) -0.0014(7) 0.0008(7)
C14 0.0406(10) 0.0261(8) 0.0270(8) -0.0035(7) -0.0013(8) 0.0044(8)

loop_
_atom_type_symbol
_atom_type_description
_atom_type_scat_dispersion_real
_atom_type_scat_dispersion_imag
_atom_type_scat_source
C C 0.0181 0.0091 'International Tables Vol C Tables 4.2.6.8 and 6.1.1.4'
H H 0.0000 0.0000 'International Tables Vol C Tables 4.2.6.8 and 6.1.1.4'
N N 0.0311 0.0180 'International Tables Vol C Tables 4.2.6.8 and 6.1.1.4'
O O 0.0492 0.0322 'International Tables Vol C Tables 4.2.6.8 and 6.1.1.4'

loop_
_geom_angle_atom_site_label_1
_geom_angle_atom_site_label_2
_geom_angle_atom_site_label_3
_geom_angle
C10 O2 C11 111.22(12)
N1 C1 C2 177.98(18)
C1 C2 C10 120.03(14)
C1 C2 C12 124.80(14)
C10 C2 C12 106.92(13)
C1 C2 C3 120.98(14)
C10 C2 C3 110.79(12)
C12 C2 C3 57.82(10)
C4 C3 C12 123.88(14)
C4 C3 C2 118.15(14)
C12 C3 C2 59.42(10)
C4 C3 H3 114.7
C12 C3 H3 114.7
C2 C3 H3 114.7
C5 C4 C3 120.74(15)
C5 C4 H4 119.6
C3 C4 H4 119.6
C4 C5 C6 127.76(15)
C4 C5 H5 116.1
C6 C5 H5 116.1
C7 C6 C13 118.59(15)
C7 C6 C5 118.63(14)
C13 C6 C5 122.78(15)
C8 C7 C6 121.10(15)
C8 C7 H7 119.4
C6 C7 H7 119.4
C7 C8 C9 120.08(17)
C7 C8 H8 120.0
C9 C8 H8 120.0
C8 C9 C14 119.43(16)
C8 C9 H9 120.3
C14 C9 H9 120.3
O1 C10 O2 122.37(15)
O1 C10 C2 128.98(16)
O2 C10 C2 108.44(13)
O2 C11 C12 106.11(13)
O2 C11 H11A 110.5
C12 C11 H11A 110.5
O2 C11 H11B 110.5
C12 C11 H11B 110.5
H11A C11 H11B 108.7
C3 C12 C11 116.69(14)
C3 C12 C2 62.76(10)
C11 C12 C2 104.21(13)
C3 C12 H12 119.6
C11 C12 H12 119.6
C2 C12 H12 119.6
C14 C13 C6 120.31(16)
C14 C13 H13 119.8
C6 C13 H13 119.8
C13 C14 C9 120.46(16)
C13 C14 H14 119.8
C9 C14 H14 119.8

loop_
_geom_bond_atom_site_label_1
_geom_bond_atom_site_label_2
_geom_bond_distance
O1 C10 1.196(2)
O2 C10 1.358(2)
O2 C11 1.457(2)
N1 C1 1.145(2)
C1 C2 1.434(2)
C2 C10 1.486(2)
C2 C12 1.514(2)
C2 C3 1.564(2)
C3 C4 1.473(2)
C3 C12 1.488(2)
C3 H3 1.0000
C4 C5 1.328(2)
C4 H4 0.9500
C5 C6 1.472(2)
C5 H5 0.9500
C6 C7 1.393(3)
C6 C13 1.397(2)
C7 C8 1.384(2)
C7 H7 0.9500
C8 C9 1.385(3)
C8 H8 0.9500
C9 C14 1.393(3)
C9 H9 0.9500
C11 C12 1.498(2)
C11 H11A 0.9900
C11 H11B 0.9900
C12 H12 1.0000
C13 C14 1.387(2)
C13 H13 0.9500
C14 H14 0.9500
